data_7211401
loop_
_publ_author_name
'Wang, Xiuli'
'Luan, Jian'
'Lin, Hongyan'
'Xu, Chuang'
'Liu, Guocheng'
'Zhang, Juwen'
'Tian, Aixiang'

_publ_section_title
;
 The design and construction of a series of metal--organic coordination
 polymers based on two isomeric semi-rigid bis-pyridyl-bis-amide ligands
 and three aromatic polycarboxylates
;
_journal_issue 46
_journal_name_full CrystEngComm
_journal_page_first 9995
_journal_paper_doi 10.1039/c3ce41498a
_journal_volume 15
_journal_year 2013
_chemical_formula_sum 'C26 H24 Cd N4 O6'
_chemical_formula_weight 600.89
_chemical_name_systematic
; 
 ? 
;
_space_group_IT_number 2
_symmetry_cell_setting triclinic
_symmetry_space_group_name_Hall '-P 1'
_symmetry_space_group_name_H-M 'P -1'
_atom_sites_solution_hydrogens geom
_atom_sites_solution_primary direct
_atom_sites_solution_secondary difmap
_audit_creation_method SHELXL-97
_cell_angle_alpha 99.284(2)
_cell_angle_beta 99.883(2)
_cell_angle_gamma 109.078(2)
_cell_formula_units_Z 2
_cell_length_a 10.1198(12)
_cell_length_b 10.1243(12)
_cell_length_c 13.3200(16)
_cell_measurement_temperature 296(2)
_cell_measurement_theta_max 25.00
_cell_measurement_theta_min 1.60
_cell_volume 1235.5(3)
_computing_cell_refinement 'SMART (Bruker, 2001)'
_computing_data_collection 'SMART (Bruker, 2001)'
_computing_data_reduction 'SAINT+ (Bruker, 1999)'
_computing_molecular_graphics 'PLATON (Spek, 2003)'
_computing_publication_material 'SHELXTL (1998)'
_computing_structure_refinement 'SHELXL-97 (Sheldrick, 2008)'
_computing_structure_solution 'SHELXS-97 (Sheldrick, 2008)'
_diffrn_ambient_temperature 296(2)
_diffrn_measured_fraction_theta_full 0.995
_diffrn_measured_fraction_theta_max 0.995
_diffrn_measurement_device_type 'CCD area detector'
_diffrn_measurement_method 'phi and omega scans'
_diffrn_radiation_monochromator graphite
_diffrn_radiation_source 'fine-focus sealed tube'
_diffrn_radiation_type MoK\a
_diffrn_radiation_wavelength 0.71073
_diffrn_reflns_av_R_equivalents 0.0152
_diffrn_reflns_av_sigmaI/netI 0.0324
_diffrn_reflns_limit_h_max 12
_diffrn_reflns_limit_h_min -10
_diffrn_reflns_limit_k_max 12
_diffrn_reflns_limit_k_min -12
_diffrn_reflns_limit_l_max 15
_diffrn_reflns_limit_l_min -13
_diffrn_reflns_number 6328
_diffrn_reflns_theta_full 25.00
_diffrn_reflns_theta_max 25.00
_diffrn_reflns_theta_min 1.60
_exptl_absorpt_coefficient_mu 0.934
_exptl_absorpt_correction_T_max 0.869
_exptl_absorpt_correction_T_min 0.830
_exptl_absorpt_correction_type multi-scan
_exptl_absorpt_process_details SADABS
_exptl_crystal_colour COLOURLESS
_exptl_crystal_density_diffrn 1.615
_exptl_crystal_density_method 'not measured'
_exptl_crystal_description BLOCK
_exptl_crystal_F_000 608
_exptl_crystal_size_max 0.20
_exptl_crystal_size_mid 0.18
_exptl_crystal_size_min 0.15
_refine_diff_density_max 0.341
_refine_diff_density_min -0.362
_refine_diff_density_rms 0.070
_refine_ls_extinction_method none
_refine_ls_goodness_of_fit_ref 1.042
_refine_ls_hydrogen_treatment constr
_refine_ls_matrix_type full
_refine_ls_number_parameters 334
_refine_ls_number_reflns 4304
_refine_ls_number_restraints 0
_refine_ls_restrained_S_all 1.042
_refine_ls_R_factor_all 0.0313
_refine_ls_R_factor_gt 0.0264
_refine_ls_shift/su_max 0.001
_refine_ls_shift/su_mean 0.000
_refine_ls_structure_factor_coef Fsqd
_refine_ls_weighting_details 'calc w=1/[\s^2^(Fo^2^)+(0.0368P)^2^+0.1129P] where P=(Fo^2^+2Fc^2^)/3'
_refine_ls_weighting_scheme calc
_refine_ls_wR_factor_gt 0.0634
_refine_ls_wR_factor_ref 0.0655
_reflns_number_gt 3863
_reflns_number_total 4304
_reflns_threshold_expression >2sigma(I)
_cod_data_source_file c3ce41498a.txt
_cod_data_source_block lj-7
_cod_depositor_comments
;
The following automatic conversions were performed:

'_symmetry_cell_setting' value 'Triclinic' changed to 'triclinic'
according to /home/saulius/struct/CIF-dictionaries/cif_core.dic
dictionary named 'cif_core.dic' version 2.4.2 from 2011-04-26.

Automatic conversion script
Id: cif_fix_values 1891 2012-01-12 08:04:46Z andrius 
;
_cod_database_code 7211401

loop_
_symmetry_equiv_pos_as_xyz
'x, y, z'
'-x, -y, -z'

loop_
_atom_site_label
_atom_site_type_symbol
_atom_site_fract_x
_atom_site_fract_y
_atom_site_fract_z
_atom_site_U_iso_or_equiv
_atom_site_adp_type
_atom_site_occupancy
_atom_site_symmetry_multiplicity
_atom_site_calc_flag
_atom_site_refinement_flags
Cd1 Cd 0.361499(19) 0.085275(19) 0.939389(15) 0.02236(8) Uani 1 1 d .
N1 N 0.4538(2) 0.0946(2) 0.78856(18) 0.0284(5) Uani 1 1 d .
O1 O 0.2394(2) -0.0944(2) 1.01317(17) 0.0374(5) Uani 1 1 d .
C1 C 0.4188(4) 0.1829(4) 0.7338(3) 0.0463(9) Uani 1 1 d .
H1A H 0.3538 0.2231 0.7531 0.056 Uiso 1 1 calc R
O2 O 0.40490(19) -0.15803(19) 0.95348(15) 0.0297(4) Uani 1 1 d .
N2 N -0.1316(2) 0.0119(2) 0.18372(19) 0.0309(5) Uani 1 1 d .
C2 C 0.4746(4) 0.2172(4) 0.6499(3) 0.0504(9) Uani 1 1 d .
H2A H 0.4470 0.2792 0.6140 0.060 Uiso 1 1 calc R
O3 O 0.2984(2) -0.76660(19) 1.06394(15) 0.0320(5) Uani 1 1 d .
N3 N 0.5973(2) 0.2801(3) 0.47797(18) 0.0299(5) Uani 1 1 d .
H3A H 0.5349 0.3117 0.4986 0.036 Uiso 1 1 calc R
C3 C 0.5718(3) 0.1592(3) 0.6192(2) 0.0291(6) Uani 1 1 d .
O4 O 0.3519(2) -0.6798(2) 0.92969(16) 0.0358(5) Uani 1 1 d .
N4 N 0.4036(2) 0.2963(2) 0.29265(17) 0.0258(5) Uani 1 1 d .
H4B H 0.3788 0.2505 0.2280 0.031 Uiso 1 1 calc R
C4 C 0.6057(3) 0.0668(3) 0.6746(2) 0.0327(7) Uani 1 1 d .
H4A H 0.6695 0.0241 0.6561 0.039 Uiso 1 1 calc R
O5 O 0.7262(3) 0.1396(3) 0.50539(19) 0.0538(6) Uani 1 1 d .
C5 C 0.5453(3) 0.0370(3) 0.7577(2) 0.0302(6) Uani 1 1 d .
H5A H 0.5697 -0.0262 0.7938 0.036 Uiso 1 1 calc R
O6 O 0.3301(2) 0.3249(2) 0.44352(16) 0.0397(5) Uani 1 1 d .
C6 C 0.6393(3) 0.1923(3) 0.5291(2) 0.0322(7) Uani 1 1 d .
C7 C 0.6503(3) 0.3260(3) 0.3893(2) 0.0261(6) Uani 1 1 d .
H7A H 0.6446 0.2411 0.3390 0.031 Uiso 1 1 calc R
C8 C 0.8069(3) 0.4296(3) 0.4251(2) 0.0343(7) Uani 1 1 d .
H8A H 0.8149 0.5098 0.4797 0.041 Uiso 1 1 calc R
H8B H 0.8665 0.3806 0.4545 0.041 Uiso 1 1 calc R
C9 C 0.8618(3) 0.4863(3) 0.3348(3) 0.0396(8) Uani 1 1 d .
H9A H 0.9599 0.5548 0.3607 0.048 Uiso 1 1 calc R
H9B H 0.8620 0.4075 0.2827 0.048 Uiso 1 1 calc R
C10 C 0.7670(3) 0.5582(3) 0.2850(3) 0.0383(7) Uani 1 1 d .
H10A H 0.8003 0.5901 0.2258 0.046 Uiso 1 1 calc R
H10B H 0.7733 0.6420 0.3355 0.046 Uiso 1 1 calc R
C11 C 0.6115(3) 0.4544(3) 0.2482(2) 0.0316(7) Uani 1 1 d .
H11A H 0.5521 0.5034 0.2182 0.038 Uiso 1 1 calc R
H11B H 0.6048 0.3749 0.1936 0.038 Uiso 1 1 calc R
C12 C 0.5537(3) 0.3962(3) 0.3361(2) 0.0249(6) Uani 1 1 d .
H12A H 0.5540 0.4766 0.3882 0.030 Uiso 1 1 calc R
C13 C 0.3038(3) 0.2731(3) 0.3489(2) 0.0267(6) Uani 1 1 d .
C14 C 0.1527(3) 0.1769(3) 0.2898(2) 0.0254(6) Uani 1 1 d .
C15 C 0.0386(3) 0.1898(3) 0.3295(2) 0.0398(8) Uani 1 1 d .
H15A H 0.0556 0.2539 0.3929 0.048 Uiso 1 1 calc R
C16 C -0.1003(3) 0.1069(3) 0.2743(3) 0.0416(8) Uani 1 1 d .
H16A H -0.1758 0.1176 0.3016 0.050 Uiso 1 1 calc R
C17 C -0.0210(3) -0.0043(3) 0.1479(2) 0.0308(6) Uani 1 1 d .
H17A H -0.0409 -0.0723 0.0859 0.037 Uiso 1 1 calc R
C18 C 0.1212(3) 0.0749(3) 0.1982(2) 0.0265(6) Uani 1 1 d .
H18A H 0.1949 0.0595 0.1708 0.032 Uiso 1 1 calc R
C19 C 0.3006(3) -0.1822(3) 0.9977(2) 0.0261(6) Uani 1 1 d .
C20 C 0.2502(3) -0.3181(3) 1.0356(2) 0.0239(6) Uani 1 1 d .
C21 C 0.1542(3) -0.3342(3) 1.0996(2) 0.0345(7) Uani 1 1 d .
H21A H 0.1182 -0.2623 1.1169 0.041 Uiso 1 1 calc R
C22 C 0.1118(3) -0.4564(3) 1.1378(3) 0.0405(8) Uani 1 1 d .
H22A H 0.0493 -0.4654 1.1822 0.049 Uiso 1 1 calc R
C23 C 0.1619(3) -0.5654(3) 1.1103(2) 0.0339(7) Uani 1 1 d .
H23A H 0.1323 -0.6478 1.1359 0.041 Uiso 1 1 calc R
C24 C 0.2563(3) -0.5528(3) 1.0447(2) 0.0235(6) Uani 1 1 d .
C25 C 0.3002(3) -0.4285(3) 1.0080(2) 0.0233(6) Uani 1 1 d .
H25A H 0.3637 -0.4188 0.9644 0.028 Uiso 1 1 calc R
C26 C 0.3065(3) -0.6732(3) 1.0107(2) 0.0240(6) Uani 1 1 d .

loop_
_atom_site_aniso_label
_atom_site_aniso_U_11
_atom_site_aniso_U_22
_atom_site_aniso_U_33
_atom_site_aniso_U_23
_atom_site_aniso_U_13
_atom_site_aniso_U_12
Cd1 0.02414(11) 0.02109(11) 0.02261(12) 0.00627(8) 0.00558(8) 0.00871(8)
N1 0.0334(13) 0.0295(13) 0.0256(13) 0.0104(10) 0.0077(10) 0.0134(10)
O1 0.0501(13) 0.0261(11) 0.0461(13) 0.0137(9) 0.0165(10) 0.0218(10)
C1 0.069(2) 0.057(2) 0.045(2) 0.0282(17) 0.0307(18) 0.0469(19)
O2 0.0276(10) 0.0256(10) 0.0312(11) 0.0109(8) 0.0054(9) 0.0027(8)
N2 0.0236(12) 0.0323(13) 0.0340(14) 0.0032(11) 0.0045(10) 0.0098(10)
C2 0.084(3) 0.059(2) 0.049(2) 0.0370(18) 0.041(2) 0.055(2)
O3 0.0478(12) 0.0233(10) 0.0303(11) 0.0105(9) 0.0117(9) 0.0170(9)
N3 0.0304(12) 0.0432(14) 0.0255(13) 0.0131(11) 0.0140(10) 0.0196(11)
C3 0.0356(16) 0.0322(16) 0.0223(14) 0.0081(12) 0.0080(12) 0.0145(13)
O4 0.0515(13) 0.0332(11) 0.0350(12) 0.0120(9) 0.0219(10) 0.0237(10)
N4 0.0239(11) 0.0311(12) 0.0186(12) 0.0008(10) 0.0032(9) 0.0086(10)
C4 0.0374(16) 0.0385(17) 0.0296(16) 0.0089(13) 0.0093(13) 0.0224(14)
O5 0.0719(16) 0.0708(17) 0.0543(16) 0.0336(13) 0.0383(13) 0.0513(14)
C5 0.0366(16) 0.0301(15) 0.0268(15) 0.0089(12) 0.0039(13) 0.0167(13)
O6 0.0280(11) 0.0609(14) 0.0245(11) -0.0023(10) 0.0051(9) 0.0154(10)
C6 0.0358(16) 0.0357(16) 0.0305(16) 0.0103(13) 0.0129(13) 0.0162(13)
C7 0.0271(14) 0.0315(15) 0.0220(14) 0.0076(12) 0.0085(11) 0.0117(12)
C8 0.0251(14) 0.0475(18) 0.0292(16) 0.0112(14) 0.0039(12) 0.0121(13)
C9 0.0276(15) 0.0470(19) 0.0431(19) 0.0142(15) 0.0119(14) 0.0086(14)
C10 0.0345(16) 0.0384(17) 0.0378(18) 0.0151(14) 0.0091(14) 0.0048(14)
C11 0.0305(15) 0.0340(16) 0.0291(16) 0.0117(13) 0.0062(12) 0.0087(13)
C12 0.0218(13) 0.0266(14) 0.0233(14) 0.0015(11) 0.0046(11) 0.0075(11)
C13 0.0253(14) 0.0328(15) 0.0247(15) 0.0039(12) 0.0051(12) 0.0159(12)
C14 0.0236(14) 0.0284(15) 0.0253(15) 0.0069(12) 0.0041(11) 0.0115(11)
C15 0.0289(16) 0.0477(19) 0.0337(17) -0.0103(14) 0.0054(13) 0.0126(14)
C16 0.0297(16) 0.0473(19) 0.043(2) -0.0059(15) 0.0083(14) 0.0162(14)
C17 0.0304(15) 0.0290(15) 0.0266(15) 0.0009(12) 0.0035(12) 0.0071(12)
C18 0.0237(14) 0.0296(15) 0.0271(15) 0.0072(12) 0.0078(12) 0.0097(12)
C19 0.0295(14) 0.0188(13) 0.0221(14) 0.0031(11) -0.0028(12) 0.0040(11)
C20 0.0249(14) 0.0199(13) 0.0255(14) 0.0058(11) 0.0030(11) 0.0075(11)
C21 0.0377(16) 0.0267(15) 0.0469(19) 0.0083(13) 0.0189(14) 0.0175(13)
C22 0.0479(19) 0.0408(18) 0.050(2) 0.0206(16) 0.0355(16) 0.0225(15)
C23 0.0426(17) 0.0266(15) 0.0408(18) 0.0191(13) 0.0197(14) 0.0134(13)
C24 0.0264(14) 0.0199(13) 0.0241(14) 0.0043(11) 0.0058(11) 0.0090(11)
C25 0.0209(13) 0.0246(14) 0.0242(14) 0.0080(11) 0.0071(11) 0.0059(11)
C26 0.0200(13) 0.0201(13) 0.0266(15) 0.0023(11) 0.0022(11) 0.0034(11)

loop_
_atom_type_symbol
_atom_type_description
_atom_type_scat_dispersion_real
_atom_type_scat_dispersion_imag
_atom_type_scat_source
C C 0.0033 0.0016 'International Tables Vol C Tables 4.2.6.8 and 6.1.1.4'
H H 0.0000 0.0000 'International Tables Vol C Tables 4.2.6.8 and 6.1.1.4'
N N 0.0061 0.0033 'International Tables Vol C Tables 4.2.6.8 and 6.1.1.4'
O O 0.0106 0.0060 'International Tables Vol C Tables 4.2.6.8 and 6.1.1.4'
Cd Cd -0.8075 1.2024 'International Tables Vol C Tables 4.2.6.8 and 6.1.1.4'

loop_
_geom_angle_atom_site_label_1
_geom_angle_atom_site_label_2
_geom_angle_atom_site_label_3
_geom_angle
_geom_angle_site_symmetry_1
_geom_angle_site_symmetry_3
O1 Cd1 O2 100.08(7) . 2_657
O1 Cd1 N1 135.69(8) . .
O2 Cd1 N1 90.87(7) 2_657 .
O1 Cd1 O3 83.41(7) . 1_565
O2 Cd1 O3 91.05(7) 2_657 1_565
N1 Cd1 O3 139.62(7) . 1_565
O1 Cd1 N2 79.67(8) . 2_556
O2 Cd1 N2 172.44(7) 2_657 2_556
N1 Cd1 N2 84.23(8) . 2_556
O3 Cd1 N2 96.41(7) 1_565 2_556
O1 Cd1 O4 133.34(7) . 1_565
O2 Cd1 O4 99.36(7) 2_657 1_565
N1 Cd1 O4 85.69(7) . 1_565
O3 Cd1 O4 54.24(6) 1_565 1_565
N2 Cd1 O4 86.04(8) 2_556 1_565
O1 Cd1 C26 108.28(8) . 1_565
O2 Cd1 C26 97.48(7) 2_657 1_565
N1 Cd1 C26 112.66(8) . 1_565
O3 Cd1 C26 27.34(7) 1_565 1_565
N2 Cd1 C26 89.73(8) 2_556 1_565
O4 Cd1 C26 26.98(7) 1_565 1_565
C5 N1 C1 116.9(3) . .
C5 N1 Cd1 129.25(18) . .
C1 N1 Cd1 113.47(19) . .
C19 O1 Cd1 101.84(17) . .
N1 C1 C2 123.1(3) . .
C19 O2 Cd1 117.65(17) . 2_657
C16 N2 C17 117.2(2) . .
C16 N2 Cd1 124.60(19) . 2_556
C17 N2 Cd1 116.31(19) . 2_556
C1 C2 C3 119.8(3) . .
C26 O3 Cd1 93.16(16) . 1_545
C6 N3 C7 124.2(2) . .
C4 C3 C2 116.9(3) . .
C4 C3 C6 119.8(3) . .
C2 C3 C6 123.3(3) . .
C26 O4 Cd1 90.36(16) . 1_545
C13 N4 C12 123.2(2) . .
C3 C4 C5 120.1(3) . .
N1 C5 C4 123.2(3) . .
O5 C6 N3 123.2(3) . .
O5 C6 C3 121.1(3) . .
N3 C6 C3 115.7(2) . .
N3 C7 C8 110.8(2) . .
N3 C7 C12 108.9(2) . .
C8 C7 C12 111.0(2) . .
C9 C8 C7 111.8(2) . .
C10 C9 C8 110.2(2) . .
C9 C10 C11 110.4(2) . .
C12 C11 C10 112.5(2) . .
N4 C12 C11 108.4(2) . .
N4 C12 C7 112.8(2) . .
C11 C12 C7 110.4(2) . .
O6 C13 N4 123.6(2) . .
O6 C13 C14 120.2(2) . .
N4 C13 C14 116.2(2) . .
C18 C14 C15 117.7(2) . .
C18 C14 C13 123.6(2) . .
C15 C14 C13 118.7(2) . .
C16 C15 C14 119.4(3) . .
N2 C16 C15 123.1(3) . .
N2 C17 C18 123.3(3) . .
C14 C18 C17 119.1(3) . .
O1 C19 O2 121.9(2) . .
O1 C19 C20 118.2(3) . .
O2 C19 C20 119.9(2) . .
C21 C20 C25 119.2(2) . .
C21 C20 C19 120.2(2) . .
C25 C20 C19 120.6(2) . .
C22 C21 C20 120.4(3) . .
C21 C22 C23 120.1(3) . .
C22 C23 C24 120.5(3) . .
C25 C24 C23 118.9(2) . .
C25 C24 C26 120.1(2) . .
C23 C24 C26 120.9(2) . .
C24 C25 C20 120.8(2) . .
O4 C26 O3 121.8(2) . .
O4 C26 C24 119.2(2) . .
O3 C26 C24 119.0(2) . .
O4 C26 Cd1 62.66(14) . 1_545
O3 C26 Cd1 59.50(14) . 1_545
C24 C26 Cd1 172.64(17) . 1_545

loop_
_geom_bond_atom_site_label_1
_geom_bond_atom_site_label_2
_geom_bond_distance
_geom_bond_site_symmetry_2
Cd1 O1 2.308(2) .
Cd1 O2 2.3519(18) 2_657
Cd1 N1 2.359(2) .
Cd1 O3 2.3655(19) 1_565
Cd1 N2 2.396(2) 2_556
Cd1 O4 2.4351(19) 1_565
Cd1 C26 2.741(3) 1_565
N1 C5 1.332(4) .
N1 C1 1.336(4) .
O1 C19 1.249(3) .
C1 C2 1.379(4) .
O2 C19 1.270(3) .
O2 Cd1 2.3520(18) 2_657
N2 C16 1.333(4) .
N2 C17 1.336(4) .
N2 Cd1 2.396(2) 2_556
C2 C3 1.385(4) .
O3 C26 1.261(3) .
O3 Cd1 2.3656(19) 1_545
N3 C6 1.333(4) .
N3 C7 1.459(3) .
C3 C4 1.372(4) .
C3 C6 1.510(4) .
O4 C26 1.244(3) .
O4 Cd1 2.4351(19) 1_545
N4 C13 1.341(3) .
N4 C12 1.473(3) .
C4 C5 1.382(4) .
O5 C6 1.226(3) .
O6 C13 1.231(3) .
C7 C8 1.527(4) .
C7 C12 1.531(4) .
C8 C9 1.526(4) .
C9 C10 1.511(4) .
C10 C11 1.520(4) .
C11 C12 1.514(4) .
C13 C14 1.507(4) .
C14 C18 1.379(4) .
C14 C15 1.384(4) .
C15 C16 1.377(4) .
C17 C18 1.380(4) .
C19 C20 1.504(4) .
C20 C21 1.386(4) .
C20 C25 1.394(4) .
C21 C22 1.380(4) .
C22 C23 1.381(4) .
C23 C24 1.392(4) .
C24 C25 1.388(4) .
C24 C26 1.501(4) .
C26 Cd1 2.741(3) 1_545
